data_7245460
loop_
_publ_author_name
'Tominaga, Masahide'
'Hyodo, Tadashi'
'Mizuno, Kosuke'
'Kawahata, Masatoshi'
'Yamaguchi, Kentaro'

_publ_section_title
;
 Water adsorption in porous organic crystals of adamantane-bearing
 macrocycles
;
_journal_name_full CrystEngComm
_journal_paper_doi 10.1039/D2CE01030E
_journal_year 2022
_chemical_formula_sum 'C56 H54 Cl4 N4 O5'
_chemical_formula_weight 1004.83
_space_group_crystal_system monoclinic
_space_group_IT_number 14
_space_group_name_Hall '-P 2yn'
_space_group_name_H-M_alt 'P 1 21/n 1'
_atom_sites_solution_hydrogens geom
_audit_creation_method SHELXL-2018/3
_audit_update_record
;
2022-07-14 deposited with the CCDC.	2022-09-02 downloaded from the CCDC.
;
_cell_angle_alpha 90
_cell_angle_beta 105.465(3)
_cell_angle_gamma 90
_cell_formula_units_Z 2
_cell_length_a 16.326(2)
_cell_length_b 7.0749(9)
_cell_length_c 23.550(3)
_cell_measurement_reflns_used 9742
_cell_measurement_temperature 100(2)
_cell_measurement_theta_max 78.44
_cell_measurement_theta_min 3.61
_cell_volume 2621.7(6)
_computing_cell_refinement 'SAINT (Bruker AXS, 2015)'
_computing_data_collection 'APEX3 (Bruker AXS, 2015)'
_computing_data_reduction 'SAINT (Bruker AXS, 2015)'
_computing_molecular_graphics 'ORTEP-3 for Windows (Farrugia, 1997)'
_computing_publication_material 'SHELXLE (H\"ubschle et al., 2011)'
_computing_structure_refinement 'SHELXL-2018/3 (Sheldrick, 2018)'
_computing_structure_solution 'SHELXT 2014/5 (Sheldrick, 2015)'
_diffrn_ambient_temperature 100(2)
_diffrn_detector_area_resol_mean 10.24
_diffrn_measured_fraction_theta_full 0.962
_diffrn_measured_fraction_theta_max 0.932
_diffrn_measurement_device_type 'BrukerD8 goniometer'
_diffrn_measurement_method 'omega and phi scans'
_diffrn_radiation_type CuK\a
_diffrn_radiation_wavelength 1.54178
_diffrn_reflns_av_R_equivalents 0.0271
_diffrn_reflns_av_unetI/netI 0.0173
_diffrn_reflns_Laue_measured_fraction_full 0.962
_diffrn_reflns_Laue_measured_fraction_max 0.932
_diffrn_reflns_limit_h_max 19
_diffrn_reflns_limit_h_min -20
_diffrn_reflns_limit_k_max 8
_diffrn_reflns_limit_k_min -8
_diffrn_reflns_limit_l_max 28
_diffrn_reflns_limit_l_min -28
_diffrn_reflns_number 34591
_diffrn_reflns_point_group_measured_fraction_full 0.962
_diffrn_reflns_point_group_measured_fraction_max 0.932
_diffrn_reflns_theta_full 67.679
_diffrn_reflns_theta_max 79.510
_diffrn_reflns_theta_min 2.960
_diffrn_source 'rotating-anode X-ray tube'
_exptl_absorpt_coefficient_mu 2.460
_exptl_absorpt_correction_T_max 0.7958
_exptl_absorpt_correction_T_min 0.7163
_exptl_absorpt_correction_type empirical
_exptl_absorpt_process_details 'SADABS Sheldrick 1996'
_exptl_crystal_colour colourless
_exptl_crystal_density_diffrn 1.273
_exptl_crystal_description prismatic
_exptl_crystal_F_000 1052
_exptl_crystal_size_max 0.150
_exptl_crystal_size_mid 0.120
_exptl_crystal_size_min 0.120
_refine_diff_density_max 1.583
_refine_diff_density_min -0.994
_refine_diff_density_rms 0.198
_refine_ls_extinction_method none
_refine_ls_goodness_of_fit_ref 1.267
_refine_ls_hydrogen_treatment constr
_refine_ls_matrix_type full
_refine_ls_number_parameters 336
_refine_ls_number_reflns 5295
_refine_ls_number_restraints 0
_refine_ls_restrained_S_all 1.267
_refine_ls_R_factor_all 0.0716
_refine_ls_R_factor_gt 0.0640
_refine_ls_shift/su_max 0.000
_refine_ls_shift/su_mean 0.000
_refine_ls_structure_factor_coef Fsqd
_refine_ls_weighting_details 'w=1/[\s^2^(Fo^2^)+(0.1110P)^2^+7.5692P] where P=(Fo^2^+2Fc^2^)/3'
_refine_ls_weighting_scheme calc
_refine_ls_wR_factor_gt 0.2289
_refine_ls_wR_factor_ref 0.2478
_reflns_Friedel_coverage 0.000
_reflns_number_gt 5224
_reflns_number_total 5295
_reflns_threshold_expression 'I > 2\s(I)'
_cod_data_source_file d2ce01030e2.cif
_cod_data_source_block 1b
_cod_original_sg_symbol_H-M 'P 21/n'
_cod_database_code 7245460
_shelx_shelxl_version_number 2018/3
_shelx_space_group_comment
;
The symmetry employed for this shelxl refinement is uniquely defined
by the following loop, which should always be used as a source of
symmetry information in preference to the above space-group names.
They are only intended as comments.
;
_shelx_estimated_absorpt_t_min 0.709
_shelx_estimated_absorpt_t_max 0.757

loop_
_space_group_symop_operation_xyz
'x, y, z'
'-x+1/2, y+1/2, -z+1/2'
'-x, -y, -z'
'x-1/2, -y-1/2, z-1/2'

loop_
_atom_site_label
_atom_site_type_symbol
_atom_site_fract_x
_atom_site_fract_y
_atom_site_fract_z
_atom_site_U_iso_or_equiv
_atom_site_adp_type
_atom_site_occupancy
_atom_site_site_symmetry_order
_atom_site_calc_flag
_atom_site_refinement_flags_posn
_atom_site_refinement_flags_adp
_atom_site_refinement_flags_occupancy
_atom_site_disorder_assembly
_atom_site_disorder_group
C1 C 0.7793(2) 0.1899(5) 0.69162(14) 0.0175(7) Uani 1 1 d . . . . .
C2 C 0.7966(2) 0.1639(5) 0.75174(15) 0.0196(7) Uani 1 1 d . . . . .
H2 H 0.853672 0.148171 0.774610 0.024 Uiso 1 1 calc R U . . .
C3 C 0.8387(2) 0.2533(6) 0.61166(14) 0.0196(7) Uani 1 1 d . . . . .
C4 C 0.8690(2) 0.1416(5) 0.57339(15) 0.0187(7) Uani 1 1 d . . . . .
C5 C 0.8694(2) 0.2073(5) 0.51792(14) 0.0193(7) Uani 1 1 d . . . . .
H5 H 0.890915 0.129029 0.492401 0.023 Uiso 1 1 calc R U . . .
C6 C 0.8387(2) 0.3866(5) 0.49936(14) 0.0179(7) Uani 1 1 d . . . . .
C7 C 0.8071(2) 0.4967(6) 0.53846(15) 0.0211(7) Uani 1 1 d . . . . .
H7 H 0.784584 0.618447 0.526388 0.025 Uiso 1 1 calc R U . . .
C8 C 0.8079(2) 0.4324(6) 0.59405(15) 0.0225(7) Uani 1 1 d . . . . .
H8 H 0.787316 0.510565 0.620032 0.027 Uiso 1 1 calc R U . . .
C9 C 0.8410(2) 0.4693(5) 0.43997(14) 0.0168(7) Uani 1 1 d . . . . .
C10 C 0.8773(2) 0.3314(5) 0.40243(15) 0.0195(7) Uani 1 1 d . . . . .
H10A H 0.935611 0.294243 0.424352 0.023 Uiso 1 1 calc R U . . .
H10B H 0.841857 0.215896 0.394682 0.023 Uiso 1 1 calc R U . . .
C11 C 0.8793(2) 0.4228(6) 0.34375(15) 0.0215(7) Uani 1 1 d . . . . .
H11 H 0.902640 0.330062 0.320078 0.026 Uiso 1 1 calc R U . . .
C12 C 0.7891(2) 0.4792(6) 0.30908(14) 0.0210(7) Uani 1 1 d . . . . .
H12A H 0.752911 0.365061 0.300222 0.025 Uiso 1 1 calc R U . . .
H12B H 0.790887 0.537763 0.271238 0.025 Uiso 1 1 calc R U . . .
C13 C 0.6376(2) 0.2122(6) 0.68360(15) 0.0230(8) Uani 1 1 d . . . . .
H13 H 0.580565 0.228542 0.660776 0.028 Uiso 1 1 calc R U . . .
C14 C 0.6551(2) 0.1877(6) 0.74341(15) 0.0214(7) Uani 1 1 d . . . . .
C15 C 0.5113(2) 0.2353(6) 0.74309(15) 0.0244(8) Uani 1 1 d . . . . .
C16 C 0.4569(2) 0.1021(6) 0.70972(17) 0.0253(8) Uani 1 1 d . . . . .
C17 C 0.3725(2) 0.1469(6) 0.68238(16) 0.0227(7) Uani 1 1 d . . . . .
H17 H 0.336256 0.053448 0.659809 0.027 Uiso 1 1 calc R U . . .
C18 C 0.3407(2) 0.3263(5) 0.68763(14) 0.0186(7) Uani 1 1 d . . . . .
C19 C 0.3965(2) 0.4590(6) 0.72162(15) 0.0217(7) Uani 1 1 d . . . . .
H19 H 0.376333 0.582561 0.726101 0.026 Uiso 1 1 calc R U . . .
C20 C 0.4811(2) 0.4141(6) 0.74907(16) 0.0244(8) Uani 1 1 d . . . . .
H20 H 0.517797 0.506578 0.771807 0.029 Uiso 1 1 calc R U . . .
C21 C 0.2494(2) 0.3800(5) 0.65524(14) 0.0166(7) Uani 1 1 d . . . . .
C22 C 0.1908(2) 0.2053(5) 0.64189(15) 0.0191(7) Uani 1 1 d . . . . .
H22A H 0.213580 0.113916 0.618163 0.023 Uiso 1 1 calc R U . . .
H22B H 0.189772 0.142946 0.679327 0.023 Uiso 1 1 calc R U . . .
C23 C 0.0999(2) 0.2612(6) 0.60813(15) 0.0209(7) Uani 1 1 d . . . . .
H23 H 0.063347 0.145591 0.600290 0.025 Uiso 1 1 calc R U . . .
C24 C 0.1026(2) 0.3511(5) 0.54944(15) 0.0194(7) Uani 1 1 d . . . . .
H24A H 0.044194 0.384978 0.526696 0.023 Uiso 1 1 calc R U . . .
H24B H 0.125432 0.258734 0.526026 0.023 Uiso 1 1 calc R U . . .
C25 C 0.0633(2) 0.4018(6) 0.64414(16) 0.0237(8) Uani 1 1 d . . . . .
H25A H 0.060660 0.343273 0.681810 0.028 Uiso 1 1 calc R U . . .
H25B H 0.004927 0.438210 0.622040 0.028 Uiso 1 1 calc R U . . .
C26 C 0.2500(2) 0.4745(5) 0.59592(14) 0.0171(7) Uani 1 1 d . . . . .
H26A H 0.274721 0.385865 0.572457 0.021 Uiso 1 1 calc R U . . .
H26B H 0.286338 0.588735 0.603773 0.021 Uiso 1 1 calc R U . . .
Cl1 Cl 0.90772(6) -0.08303(13) 0.59554(4) 0.0252(3) Uani 1 1 d . . . . .
Cl2 Cl 0.49391(6) -0.12197(16) 0.70209(5) 0.0382(3) Uani 1 1 d . . . . .
N1 N 0.70135(19) 0.2129(5) 0.65729(13) 0.0238(7) Uani 1 1 d . . . . .
N2 N 0.73327(19) 0.1609(5) 0.77791(13) 0.0235(7) Uani 1 1 d . . . . .
O1 O 0.84803(15) 0.1863(4) 0.66866(11) 0.0233(6) Uani 1 1 d . . . . .
O2 O 0.59402(15) 0.1880(5) 0.77389(11) 0.0300(7) Uani 1 1 d . . . . .
O1A O 0.6012(8) 0.8047(18) 0.5272(3) 0.085(4) Uani 0.5 1 d . . P A -1
C1A C 0.6307(8) 0.976(3) 0.5188(8) 0.088(6) Uani 0.5 1 d . . P A -1
H1A1 H 0.589725 1.070590 0.525748 0.106 Uiso 0.5 1 calc R U P A -1
H1A2 H 0.684590 0.995526 0.549661 0.106 Uiso 0.5 1 calc R U P A -1
C2A C 0.6443(8) 1.014(2) 0.4711(7) 0.075(4) Uani 0.5 1 d . . P A -1
H2A1 H 0.697812 0.955060 0.469060 0.112 Uiso 0.5 1 calc R U P A -1
H2A2 H 0.648195 1.151041 0.467123 0.112 Uiso 0.5 1 calc R U P A -1
H2A3 H 0.597650 0.964833 0.439126 0.112 Uiso 0.5 1 calc R U P A -1
C3A C 0.5791(13) 0.712(5) 0.5824(5) 0.173(17) Uani 0.5 1 d . . P A -1
H3AA H 0.633801 0.671219 0.609309 0.208 Uiso 0.5 1 calc R U P A -1
H3AB H 0.557483 0.815429 0.602817 0.208 Uiso 0.5 1 calc R U P A -1
C4A C 0.524(2) 0.563(3) 0.5788(8) 0.157(15) Uani 0.5 1 d . . P A -1
H4AA H 0.523734 0.522445 0.618632 0.235 Uiso 0.5 1 calc R U P A -1
H4AB H 0.541624 0.457841 0.557921 0.235 Uiso 0.5 1 calc R U P A -1
H4AC H 0.466302 0.603100 0.557437 0.235 Uiso 0.5 1 calc R U P A -1

loop_
_atom_site_aniso_label
_atom_site_aniso_U_11
_atom_site_aniso_U_22
_atom_site_aniso_U_33
_atom_site_aniso_U_23
_atom_site_aniso_U_13
_atom_site_aniso_U_12
C1 0.0158(15) 0.0194(18) 0.0184(16) 0.0001(12) 0.0066(12) -0.0001(12)
C2 0.0157(15) 0.0227(19) 0.0187(16) 0.0018(13) 0.0014(12) 0.0034(13)
C3 0.0141(14) 0.031(2) 0.0143(15) 0.0015(13) 0.0042(12) -0.0011(13)
C4 0.0153(14) 0.0195(18) 0.0201(16) 0.0001(13) 0.0023(12) -0.0004(12)
C5 0.0157(15) 0.0260(19) 0.0162(15) -0.0037(13) 0.0044(12) -0.0008(13)
C6 0.0156(14) 0.0212(18) 0.0166(15) -0.0015(12) 0.0038(12) -0.0018(12)
C7 0.0213(16) 0.023(2) 0.0193(16) -0.0005(13) 0.0061(12) 0.0025(13)
C8 0.0205(16) 0.030(2) 0.0188(16) -0.0016(14) 0.0078(13) 0.0026(14)
C9 0.0146(14) 0.0207(18) 0.0153(14) -0.0010(12) 0.0042(11) 0.0003(12)
C10 0.0183(15) 0.0232(19) 0.0171(15) -0.0017(13) 0.0049(12) 0.0033(13)
C11 0.0179(16) 0.031(2) 0.0173(16) -0.0025(13) 0.0075(12) 0.0026(14)
C12 0.0180(15) 0.029(2) 0.0151(15) -0.0030(13) 0.0036(12) 0.0004(14)
C13 0.0120(14) 0.036(2) 0.0192(16) 0.0056(14) 0.0018(12) -0.0013(14)
C14 0.0147(15) 0.029(2) 0.0214(17) 0.0055(14) 0.0058(13) 0.0011(13)
C15 0.0128(15) 0.041(2) 0.0200(16) 0.0105(15) 0.0047(12) 0.0004(14)
C16 0.0194(17) 0.029(2) 0.0293(19) 0.0093(15) 0.0102(14) 0.0052(14)
C17 0.0161(15) 0.025(2) 0.0268(18) 0.0023(14) 0.0058(13) -0.0015(13)
C18 0.0134(14) 0.0258(19) 0.0165(15) 0.0028(13) 0.0041(12) -0.0016(13)
C19 0.0164(15) 0.026(2) 0.0214(16) 0.0011(14) 0.0029(13) -0.0016(13)
C20 0.0149(15) 0.038(2) 0.0201(16) 0.0024(15) 0.0035(13) -0.0047(14)
C21 0.0130(14) 0.0197(18) 0.0168(15) -0.0001(12) 0.0033(11) -0.0007(12)
C22 0.0155(15) 0.0204(19) 0.0206(16) 0.0026(13) 0.0036(12) -0.0018(13)
C23 0.0139(15) 0.026(2) 0.0219(16) 0.0012(14) 0.0029(12) -0.0043(13)
C24 0.0164(15) 0.0212(19) 0.0190(16) -0.0008(13) 0.0019(12) -0.0015(13)
C25 0.0153(15) 0.035(2) 0.0219(17) 0.0031(15) 0.0068(13) 0.0002(14)
C26 0.0141(14) 0.0208(18) 0.0168(15) 0.0000(12) 0.0046(11) -0.0003(12)
Cl1 0.0322(5) 0.0213(5) 0.0215(4) 0.0024(3) 0.0058(3) 0.0034(3)
Cl2 0.0266(5) 0.0294(6) 0.0607(7) 0.0089(5) 0.0156(4) 0.0092(4)
N1 0.0188(14) 0.0334(19) 0.0187(14) 0.0024(12) 0.0039(11) -0.0006(12)
N2 0.0194(14) 0.0308(19) 0.0196(14) 0.0032(12) 0.0039(11) 0.0025(12)
O1 0.0163(11) 0.0381(16) 0.0170(12) 0.0054(10) 0.0070(9) 0.0056(10)
O2 0.0133(11) 0.057(2) 0.0208(12) 0.0142(12) 0.0062(9) 0.0060(12)
O1A 0.119(8) 0.096(8) 0.030(4) -0.010(4) 0.002(4) 0.069(7)
C1A 0.040(6) 0.129(16) 0.100(12) -0.080(12) 0.025(7) -0.011(8)
C2A 0.044(6) 0.081(10) 0.092(11) -0.017(8) 0.004(7) 0.012(6)
C3A 0.117(15) 0.38(4) 0.016(5) -0.002(13) 0.001(7) 0.17(2)
C4A 0.35(4) 0.050(10) 0.048(9) 0.012(7) 0.021(16) 0.083(17)

loop_
_atom_type_symbol
_atom_type_description
_atom_type_scat_dispersion_real
_atom_type_scat_dispersion_imag
_atom_type_scat_source
C C 0.0181 0.0091 'International Tables Vol C Tables 4.2.6.8 and 6.1.1.4'
H H 0.0000 0.0000 'International Tables Vol C Tables 4.2.6.8 and 6.1.1.4'
Cl Cl 0.3639 0.7018 'International Tables Vol C Tables 4.2.6.8 and 6.1.1.4'
N N 0.0311 0.0180 'International Tables Vol C Tables 4.2.6.8 and 6.1.1.4'
O O 0.0492 0.0322 'International Tables Vol C Tables 4.2.6.8 and 6.1.1.4'

loop_
_geom_angle_atom_site_label_1
_geom_angle_atom_site_label_2
_geom_angle_atom_site_label_3
_geom_angle
_geom_angle_site_symmetry_1
_geom_angle_site_symmetry_3
_geom_angle_publ_flag
N1 C1 O1 121.1(3) . . ?
N1 C1 C2 122.9(3) . . ?
O1 C1 C2 116.0(3) . . ?
N2 C2 C1 120.2(3) . . ?
N2 C2 H2 119.9 . . ?
C1 C2 H2 119.9 . . ?
C4 C3 C8 119.4(3) . . ?
C4 C3 O1 117.8(3) . . ?
C8 C3 O1 122.5(3) . . ?
C3 C4 C5 120.9(3) . . ?
C3 C4 Cl1 119.4(3) . . ?
C5 C4 Cl1 119.7(3) . . ?
C4 C5 C6 120.6(3) . . ?
C4 C5 H5 119.7 . . ?
C6 C5 H5 119.7 . . ?
C5 C6 C7 117.7(3) . . ?
C5 C6 C9 122.9(3) . . ?
C7 C6 C9 119.4(3) . . ?
C8 C7 C6 121.7(3) . . ?
C8 C7 H7 119.1 . . ?
C6 C7 H7 119.1 . . ?
C7 C8 C3 119.7(3) . . ?
C7 C8 H8 120.2 . . ?
C3 C8 H8 120.2 . . ?
C6 C9 C10 113.0(3) . . ?
C6 C9 C24 109.0(3) . 3_666 ?
C10 C9 C24 108.0(3) . 3_666 ?
C6 C9 C26 110.1(3) . 3_666 ?
C10 C9 C26 108.0(3) . 3_666 ?
C24 C9 C26 108.6(3) 3_666 3_666 ?
C11 C10 C9 110.8(3) . . ?
C11 C10 H10A 109.5 . . ?
C9 C10 H10A 109.5 . . ?
C11 C10 H10B 109.5 . . ?
C9 C10 H10B 109.5 . . ?
H10A C10 H10B 108.1 . . ?
C12 C11 C10 110.0(3) . . ?
C12 C11 C25 109.9(3) . 3_666 ?
C10 C11 C25 109.4(3) . 3_666 ?
C12 C11 H11 109.2 . . ?
C10 C11 H11 109.2 . . ?
C25 C11 H11 109.2 3_666 . ?
C11 C12 C21 110.6(3) . 3_666 ?
C11 C12 H12A 109.5 . . ?
C21 C12 H12A 109.5 3_666 . ?
C11 C12 H12B 109.5 . . ?
C21 C12 H12B 109.5 3_666 . ?
H12A C12 H12B 108.1 . . ?
N1 C13 C14 119.9(3) . . ?
N1 C13 H13 120.1 . . ?
C14 C13 H13 120.1 . . ?
N2 C14 C13 123.2(3) . . ?
N2 C14 O2 113.1(3) . . ?
C13 C14 O2 123.7(3) . . ?
C20 C15 C16 119.3(3) . . ?
C20 C15 O2 119.4(4) . . ?
C16 C15 O2 121.1(4) . . ?
C15 C16 C17 120.8(4) . . ?
C15 C16 Cl2 119.7(3) . . ?
C17 C16 Cl2 119.5(3) . . ?
C18 C17 C16 120.9(4) . . ?
C18 C17 H17 119.5 . . ?
C16 C17 H17 119.5 . . ?
C17 C18 C19 117.4(3) . . ?
C17 C18 C21 121.4(3) . . ?
C19 C18 C21 121.1(3) . . ?
C20 C19 C18 121.6(4) . . ?
C20 C19 H19 119.2 . . ?
C18 C19 H19 119.2 . . ?
C15 C20 C19 119.9(4) . . ?
C15 C20 H20 120.1 . . ?
C19 C20 H20 120.1 . . ?
C18 C21 C12 111.9(3) . 3_666 ?
C18 C21 C22 111.8(3) . . ?
C12 C21 C22 107.9(3) 3_666 . ?
C18 C21 C26 108.4(3) . . ?
C12 C21 C26 108.3(3) 3_666 . ?
C22 C21 C26 108.3(3) . . ?
C23 C22 C21 111.1(3) . . ?
C23 C22 H22A 109.4 . . ?
C21 C22 H22A 109.4 . . ?
C23 C22 H22B 109.4 . . ?
C21 C22 H22B 109.4 . . ?
H22A C22 H22B 108.0 . . ?
C25 C23 C24 109.8(3) . . ?
C25 C23 C22 110.3(3) . . ?
C24 C23 C22 108.5(3) . . ?
C25 C23 H23 109.4 . . ?
C24 C23 H23 109.4 . . ?
C22 C23 H23 109.4 . . ?
C23 C24 C9 110.7(3) . 3_666 ?
C23 C24 H24A 109.5 . . ?
C9 C24 H24A 109.5 3_666 . ?
C23 C24 H24B 109.5 . . ?
C9 C24 H24B 109.5 3_666 . ?
H24A C24 H24B 108.1 . . ?
C23 C25 C11 108.6(3) . 3_666 ?
C23 C25 H25A 110.0 . . ?
C11 C25 H25A 110.0 3_666 . ?
C23 C25 H25B 110.0 . . ?
C11 C25 H25B 110.0 3_666 . ?
H25A C25 H25B 108.4 . . ?
C21 C26 C9 111.4(3) . 3_666 ?
C21 C26 H26A 109.3 . . ?
C9 C26 H26A 109.3 3_666 . ?
C21 C26 H26B 109.3 . . ?
C9 C26 H26B 109.3 3_666 . ?
H26A C26 H26B 108.0 . . ?
C1 N1 C13 117.0(3) . . ?
C14 N2 C2 116.7(3) . . ?
C1 O1 C3 119.0(3) . . ?
C14 O2 C15 117.8(3) . . ?
C1A O1A C3A 131.8(16) . . ?
C2A C1A O1A 119.3(13) . . ?
C2A C1A H1A1 107.5 . . ?
O1A C1A H1A1 107.5 . . ?
C2A C1A H1A2 107.5 . . ?
O1A C1A H1A2 107.5 . . ?
H1A1 C1A H1A2 107.0 . . ?
C1A C2A H2A1 109.5 . . ?
C1A C2A H2A2 109.5 . . ?
H2A1 C2A H2A2 109.5 . . ?
C1A C2A H2A3 109.5 . . ?
H2A1 C2A H2A3 109.5 . . ?
H2A2 C2A H2A3 109.5 . . ?
C4A C3A O1A 123.8(17) . . ?
C4A C3A H3AA 106.4 . . ?
O1A C3A H3AA 106.4 . . ?
C4A C3A H3AB 106.4 . . ?
O1A C3A H3AB 106.4 . . ?
H3AA C3A H3AB 106.4 . . ?
C3A C4A H4AA 109.5 . . ?
C3A C4A H4AB 109.5 . . ?
H4AA C4A H4AB 109.5 . . ?
C3A C4A H4AC 109.5 . . ?
H4AA C4A H4AC 109.5 . . ?
H4AB C4A H4AC 109.5 . . ?

loop_
_geom_bond_atom_site_label_1
_geom_bond_atom_site_label_2
_geom_bond_distance
_geom_bond_site_symmetry_2
_geom_bond_publ_flag
C1 N1 1.324(4) . ?
C1 O1 1.369(4) . ?
C1 C2 1.380(5) . ?
C2 N2 1.338(5) . ?
C2 H2 0.9500 . ?
C3 C4 1.385(5) . ?
C3 C8 1.386(6) . ?
C3 O1 1.393(4) . ?
C4 C5 1.388(5) . ?
C4 Cl1 1.738(4) . ?
C5 C6 1.391(5) . ?
C5 H5 0.9500 . ?
C6 C7 1.405(5) . ?
C6 C9 1.526(5) . ?
C7 C8 1.383(5) . ?
C7 H7 0.9500 . ?
C8 H8 0.9500 . ?
C9 C10 1.538(5) . ?
C9 C24 1.551(5) 3_666 ?
C9 C26 1.552(4) 3_666 ?
C10 C11 1.534(5) . ?
C10 H10A 0.9900 . ?
C10 H10B 0.9900 . ?
C11 C12 1.533(5) . ?
C11 C25 1.536(5) 3_666 ?
C11 H11 1.0000 . ?
C12 C21 1.541(5) 3_666 ?
C12 H12A 0.9900 . ?
C12 H12B 0.9900 . ?
C13 N1 1.346(4) . ?
C13 C14 1.372(5) . ?
C13 H13 0.9500 . ?
C14 N2 1.331(4) . ?
C14 O2 1.375(4) . ?
C15 C20 1.378(6) . ?
C15 C16 1.386(6) . ?
C15 O2 1.393(4) . ?
C16 C17 1.393(5) . ?
C16 Cl2 1.723(4) . ?
C17 C18 1.390(5) . ?
C17 H17 0.9500 . ?
C18 C19 1.402(5) . ?
C18 C21 1.531(4) . ?
C19 C20 1.396(5) . ?
C19 H19 0.9500 . ?
C20 H20 0.9500 . ?
C21 C22 1.543(5) . ?
C21 C26 1.551(4) . ?
C22 C23 1.536(4) . ?
C22 H22A 0.9900 . ?
C22 H22B 0.9900 . ?
C23 C25 1.529(5) . ?
C23 C24 1.533(5) . ?
C23 H23 1.0000 . ?
C24 H24A 0.9900 . ?
C24 H24B 0.9900 . ?
C25 H25A 0.9900 . ?
C25 H25B 0.9900 . ?
C26 H26A 0.9900 . ?
C26 H26B 0.9900 . ?
O1A C1A 1.34(2) . ?
O1A C3A 1.58(3) . ?
C1A C2A 1.23(2) . ?
C1A H1A1 0.9900 . ?
C1A H1A2 0.9900 . ?
C2A H2A1 0.9800 . ?
C2A H2A2 0.9800 . ?
C2A H2A3 0.9800 . ?
C3A C4A 1.38(4) . ?
C3A H3AA 0.9900 . ?
C3A H3AB 0.9900 . ?
C4A H4AA 0.9800 . ?
C4A H4AB 0.9800 . ?
C4A H4AC 0.9800 . ?

loop_
_geom_torsion_atom_site_label_1
_geom_torsion_atom_site_label_2
_geom_torsion_atom_site_label_3
_geom_torsion_atom_site_label_4
_geom_torsion
_geom_torsion_site_symmetry_1
_geom_torsion_site_symmetry_2
_geom_torsion_site_symmetry_3
_geom_torsion_site_symmetry_4
_geom_torsion_publ_flag
N1 C1 C2 N2 0.1(6) . . . . ?
O1 C1 C2 N2 -178.5(3) . . . . ?
C8 C3 C4 C5 0.5(5) . . . . ?
O1 C3 C4 C5 -173.7(3) . . . . ?
C8 C3 C4 Cl1 -180.0(3) . . . . ?
O1 C3 C4 Cl1 5.8(4) . . . . ?
C3 C4 C5 C6 -0.5(5) . . . . ?
Cl1 C4 C5 C6 180.0(3) . . . . ?
C4 C5 C6 C7 -0.4(5) . . . . ?
C4 C5 C6 C9 177.4(3) . . . . ?
C5 C6 C7 C8 1.4(5) . . . . ?
C9 C6 C7 C8 -176.5(3) . . . . ?
C6 C7 C8 C3 -1.5(5) . . . . ?
C4 C3 C8 C7 0.5(5) . . . . ?
O1 C3 C8 C7 174.4(3) . . . . ?
C5 C6 C9 C10 2.2(4) . . . . ?
C7 C6 C9 C10 180.0(3) . . . . ?
C5 C6 C9 C24 -117.8(3) . . . 3_666 ?
C7 C6 C9 C24 59.9(4) . . . 3_666 ?
C5 C6 C9 C26 123.1(3) . . . 3_666 ?
C7 C6 C9 C26 -59.2(4) . . . 3_666 ?
C6 C9 C10 C11 -179.2(3) . . . . ?
C24 C9 C10 C11 -58.5(3) 3_666 . . . ?
C26 C9 C10 C11 58.8(4) 3_666 . . . ?
C9 C10 C11 C12 -59.7(4) . . . . ?
C9 C10 C11 C25 61.1(4) . . . 3_666 ?
C10 C11 C12 C21 59.3(4) . . . 3_666 ?
C25 C11 C12 C21 -61.1(4) 3_666 . . 3_666 ?
N1 C13 C14 N2 -1.1(7) . . . . ?
N1 C13 C14 O2 179.0(4) . . . . ?
C20 C15 C16 C17 -0.1(5) . . . . ?
O2 C15 C16 C17 175.5(3) . . . . ?
C20 C15 C16 Cl2 -179.9(3) . . . . ?
O2 C15 C16 Cl2 -4.3(5) . . . . ?
C15 C16 C17 C18 0.2(5) . . . . ?
Cl2 C16 C17 C18 -180.0(3) . . . . ?
C16 C17 C18 C19 -0.3(5) . . . . ?
C16 C17 C18 C21 176.9(3) . . . . ?
C17 C18 C19 C20 0.3(5) . . . . ?
C21 C18 C19 C20 -176.9(3) . . . . ?
C16 C15 C20 C19 0.1(5) . . . . ?
O2 C15 C20 C19 -175.6(3) . . . . ?
C18 C19 C20 C15 -0.2(5) . . . . ?
C17 C18 C21 C12 146.6(3) . . . 3_666 ?
C19 C18 C21 C12 -36.3(4) . . . 3_666 ?
C17 C18 C21 C22 25.4(4) . . . . ?
C19 C18 C21 C22 -157.5(3) . . . . ?
C17 C18 C21 C26 -94.0(4) . . . . ?
C19 C18 C21 C26 83.1(4) . . . . ?
C18 C21 C22 C23 -178.7(3) . . . . ?
C12 C21 C22 C23 57.8(3) 3_666 . . . ?
C26 C21 C22 C23 -59.3(3) . . . . ?
C21 C22 C23 C25 -59.3(4) . . . . ?
C21 C22 C23 C24 61.0(4) . . . . ?
C25 C23 C24 C9 60.1(4) . . . 3_666 ?
C22 C23 C24 C9 -60.6(4) . . . 3_666 ?
C24 C23 C25 C11 -60.5(4) . . . 3_666 ?
C22 C23 C25 C11 59.1(4) . . . 3_666 ?
C18 C21 C26 C9 179.2(3) . . . 3_666 ?
C12 C21 C26 C9 -59.1(4) 3_666 . . 3_666 ?
C22 C21 C26 C9 57.7(4) . . . 3_666 ?
O1 C1 N1 C13 179.2(3) . . . . ?
C2 C1 N1 C13 0.7(6) . . . . ?
C14 C13 N1 C1 -0.2(6) . . . . ?
C13 C14 N2 C2 1.8(6) . . . . ?
O2 C14 N2 C2 -178.2(3) . . . . ?
C1 C2 N2 C14 -1.3(6) . . . . ?
N1 C1 O1 C3 15.9(5) . . . . ?
C2 C1 O1 C3 -165.5(3) . . . . ?
C4 C3 O1 C1 -131.6(3) . . . . ?
C8 C3 O1 C1 54.4(5) . . . . ?
N2 C14 O2 C15 173.2(4) . . . . ?
C13 C14 O2 C15 -6.9(6) . . . . ?
C20 C15 O2 C14 -101.6(4) . . . . ?
C16 C15 O2 C14 82.8(5) . . . . ?
C3A O1A C1A C2A 178.8(13) . . . . ?
C1A O1A C3A C4A 157(2) . . . . ?
